data_2214288
loop_
_publ_author_name
'Marciniak, Bernard'

_publ_section_title
;
 Redetermination of 9,10-dimethylanthracene
;
_journal_coeditor_code KP2114
_journal_issue 7
_journal_name_full 'Acta Crystallographica Section E'
_journal_page_first o3183
_journal_page_last o3183
_journal_paper_doi 10.1107/S1600536807027511
_journal_volume 63
_journal_year 2007
_chemical_formula_iupac 'C16 H14'
_chemical_formula_moiety 'C16 H14'
_chemical_formula_sum 'C16 H14'
_chemical_formula_weight 206.27
_chemical_name_common 9,10-dimethylanthracene
_chemical_name_systematic
;
9,10-dimethylanthracene
;
_space_group_IT_number 14
_symmetry_cell_setting monoclinic
_symmetry_space_group_name_Hall '-P 2ybc'
_symmetry_space_group_name_H-M 'P 1 21/c 1'
_atom_sites_solution_hydrogens geom
_atom_sites_solution_primary direct
_atom_sites_solution_secondary difmap
_audit_creation_method SHELXL-97
_cell_angle_alpha 90.00
_cell_angle_beta 93.861(7)
_cell_angle_gamma 90.00
_cell_formula_units_Z 2
_cell_length_a 7.8229(6)
_cell_length_b 5.3093(4)
_cell_length_c 13.4649(10)
_cell_measurement_reflns_used 3013
_cell_measurement_temperature 290(2)
_cell_measurement_theta_max 25.35
_cell_measurement_theta_min 2.61
_cell_volume 557.98(7)
_computing_cell_refinement 'CrysAlis RED (Oxford Diffraction, 2007)'
_computing_data_collection 'CrysAlis CCD (Oxford Diffraction, 2007)'
_computing_data_reduction 'CrysAlis RED'
_computing_molecular_graphics 'PLATON (Spek, 2003) and DIAMOND (Brandenburg, 2006)'
_computing_publication_material SHELXL97
_computing_structure_refinement 'SHELXL97 (Sheldrick, 1997)'
_computing_structure_solution 'SHELXS97 (Sheldrick, 1997)'
_diffrn_ambient_temperature 290(2)
_diffrn_measured_fraction_theta_full 0.981
_diffrn_measured_fraction_theta_max 0.978
_diffrn_measurement_device_type 'Oxford Diffraction Xcalibur3 CCD'
_diffrn_measurement_method \w
_diffrn_radiation_monochromator graphite
_diffrn_radiation_source 'fine-focus sealed tube'
_diffrn_radiation_type MoK\a
_diffrn_radiation_wavelength 0.71073
_diffrn_reflns_av_R_equivalents 0.0204
_diffrn_reflns_av_sigmaI/netI 0.0206
_diffrn_reflns_limit_h_max 9
_diffrn_reflns_limit_h_min -9
_diffrn_reflns_limit_k_max 6
_diffrn_reflns_limit_k_min -3
_diffrn_reflns_limit_l_max 16
_diffrn_reflns_limit_l_min -16
_diffrn_reflns_number 3013
_diffrn_reflns_theta_full 25.00
_diffrn_reflns_theta_max 25.35
_diffrn_reflns_theta_min 2.61
_diffrn_standards_decay_% 0
_diffrn_standards_interval_count 0
_diffrn_standards_interval_time 0
_diffrn_standards_number 0
_exptl_absorpt_coefficient_mu 0.069
_exptl_absorpt_correction_T_max 0.994
_exptl_absorpt_correction_T_min 0.947
_exptl_absorpt_correction_type analytical
_exptl_absorpt_process_details '(CrysAlis RED; Oxford Diffraction, 2007)'
_exptl_crystal_colour yellow
_exptl_crystal_density_diffrn 1.228
_exptl_crystal_density_method 'not measured'
_exptl_crystal_description columnar
_exptl_crystal_F_000 220
_exptl_crystal_size_max 0.50
_exptl_crystal_size_mid 0.16
_exptl_crystal_size_min 0.04
_refine_diff_density_max 0.165
_refine_diff_density_min -0.170
_refine_ls_extinction_coef 0.13(2)
_refine_ls_extinction_expression Fc^*^=kFc[1+0.001xFc^2^\l^3^/sin(2\q)]^-1/4^
_refine_ls_extinction_method SHELXL97
_refine_ls_goodness_of_fit_ref 1.110
_refine_ls_hydrogen_treatment mixed
_refine_ls_matrix_type full
_refine_ls_number_parameters 93
_refine_ls_number_reflns 1003
_refine_ls_number_restraints 0
_refine_ls_restrained_S_all 1.110
_refine_ls_R_factor_all 0.0672
_refine_ls_R_factor_gt 0.0455
_refine_ls_shift/su_max 0.000
_refine_ls_shift/su_mean 0.000
_refine_ls_structure_factor_coef Fsqd
_refine_ls_weighting_details 'calc w=1/[\s^2^(Fo^2^)+(0.0784P)^2^+0.0148P] where P=(Fo^2^+2Fc^2^)/3'
_refine_ls_weighting_scheme calc
_refine_ls_wR_factor_gt 0.1131
_refine_ls_wR_factor_ref 0.1369
_reflns_number_gt 692
_reflns_number_total 1003
_reflns_threshold_expression I>2sigma(I)
_cod_data_source_file kp2114.cif
_cod_data_source_block I
_cod_original_sg_symbol_H-M 'P 21/c'
_cod_database_code 2214288
_cod_database_fobs_code 2214288

loop_
_symmetry_equiv_pos_as_xyz
'x, y, z'
'-x, y+1/2, -z+1/2'
'-x, -y, -z'
'x, -y-1/2, z-1/2'

loop_
_atom_site_type_symbol
_atom_site_label
_atom_site_fract_x
_atom_site_fract_y
_atom_site_fract_z
_atom_site_U_iso_or_equiv
_atom_site_adp_type
_atom_site_calc_flag
_atom_site_refinement_flags
_atom_site_occupancy
C C1 0.1584(2) 0.1546(3) 0.30410(13) 0.0641(5) Uani d . 1
H H1 0.0550 0.1503 0.2657 0.077 Uiso calc R 1
C C2 0.1862(2) -0.0076(3) 0.38108(13) 0.0571(5) Uani d . 1
H H2 0.1008 -0.1222 0.3944 0.069 Uiso calc R 1
C C3 0.34228(18) -0.0089(2) 0.44254(10) 0.0464(5) Uani d . 1
C C4 0.62951(19) 0.1785(2) 0.47711(11) 0.0468(5) Uani d . 1
C C5 0.47336(19) 0.1693(2) 0.41972(10) 0.0464(5) Uani d . 1
C C6 0.4366(2) 0.3365(3) 0.33742(12) 0.0580(5) Uani d . 1
H H6 0.5191 0.4533 0.3216 0.070 Uiso calc R 1
C C7 0.2856(2) 0.3297(3) 0.28208(13) 0.0649(6) Uani d . 1
H H7 0.2658 0.4412 0.2293 0.078 Uiso calc R 1
C C8 0.7676(3) 0.3651(4) 0.45414(18) 0.0626(6) Uani d . 1
H H8A 0.798(6) 0.474(9) 0.514(4) 0.094 Uiso d P 0.55(3)
H H8B 0.732(7) 0.460(10) 0.402(4) 0.094 Uiso d P 0.55(3)
H H8C 0.871(7) 0.268(9) 0.440(4) 0.094 Uiso d P 0.55(3)
H H8D 0.801(8) 0.352(10) 0.379(5) 0.094 Uiso d P 0.45(3)
H H8E 0.876(9) 0.355(11) 0.495(4) 0.094 Uiso d P 0.45(3)
H H8F 0.732(8) 0.540(11) 0.449(5) 0.094 Uiso d P 0.45(3)

loop_
_atom_site_aniso_label
_atom_site_aniso_U_11
_atom_site_aniso_U_22
_atom_site_aniso_U_33
_atom_site_aniso_U_12
_atom_site_aniso_U_13
_atom_site_aniso_U_23
C1 0.0578(11) 0.0703(11) 0.0630(11) 0.0084(9) -0.0039(9) -0.0041(9)
C2 0.0506(9) 0.0576(10) 0.0629(10) -0.0015(7) 0.0020(8) -0.0076(8)
C3 0.0471(9) 0.0439(8) 0.0487(9) 0.0016(6) 0.0077(7) -0.0091(6)
C4 0.0459(9) 0.0446(8) 0.0511(9) -0.0023(6) 0.0116(7) -0.0077(6)
C5 0.0507(9) 0.0422(8) 0.0476(8) 0.0021(6) 0.0126(7) -0.0057(6)
C6 0.0615(11) 0.0539(10) 0.0596(10) 0.0013(7) 0.0109(8) 0.0031(7)
C7 0.0689(12) 0.0666(11) 0.0592(10) 0.0119(9) 0.0048(9) 0.0048(8)
C8 0.0575(11) 0.0609(11) 0.0699(13) -0.0118(9) 0.0093(10) 0.0028(10)

loop_
_atom_type_symbol
_atom_type_description
_atom_type_scat_dispersion_real
_atom_type_scat_dispersion_imag
_atom_type_scat_source
C C 0.0033 0.0000 'International Tables Vol C Tables 4.2.6.8 and 6.1.1.4'
H H 0.0000 0.0000 'International Tables Vol C Tables 4.2.6.8 and 6.1.1.4'

loop_
_geom_angle_atom_site_label_1
_geom_angle_atom_site_label_2
_geom_angle_atom_site_label_3
_geom_angle_site_symmetry_1
_geom_angle_site_symmetry_3
_geom_angle
C2 C1 C7 . . 120.1(2)
C2 C1 H1 . . 119.9
C7 C1 H1 . . 119.9
C1 C2 C3 . . 122.3(2)
C1 C2 H2 . . 118.9
C3 C2 H2 . . 118.9
C4 C3 C2 3_656 . 122.00(10)
C4 C3 C5 3_656 . 120.30(10)
C2 C3 C5 . . 117.70(10)
C5 C4 C3 . 3_656 119.00(10)
C5 C4 C8 . . 121.2(2)
C3 C4 C8 3_656 . 119.8(2)
C4 C5 C6 . . 121.70(10)
C4 C5 C3 . . 120.70(10)
C6 C5 C3 . . 117.5(2)
C7 C6 C5 . . 122.0(2)
C7 C6 H6 . . 119.0
C5 C6 H6 . . 119.0
C6 C7 C1 . . 120.3(2)
C6 C7 H7 . . 119.8
C1 C7 H7 . . 119.8
C4 C8 H8A . . 110(2)
C4 C8 H8B . . 110(3)
H8A C8 H8B . . 110(4)
C4 C8 H8C . . 108(3)
H8A C8 H8C . . 108(4)
H8B C8 H8C . . 111(4)
C4 C8 H8D . . 112(3)
H8A C8 H8D . . 137(4)
H8B C8 H8D . . 51(3)
H8C C8 H8D . . 62(3)
C4 C8 H8E . . 117(3)
H8A C8 H8E . . 55(3)
H8B C8 H8E . . 133(4)
H8C C8 H8E . . 53(3)
H8D C8 H8E . . 106(4)
C4 C8 H8F . . 116(3)
H8A C8 H8F . . 63(3)
H8B C8 H8F . . 48(4)
H8C C8 H8F . . 136(4)
H8D C8 H8F . . 95(4)
H8E C8 H8F . . 109(4)

loop_
_geom_bond_atom_site_label_1
_geom_bond_atom_site_label_2
_geom_bond_site_symmetry_2
_geom_bond_distance
C1 C2 . 1.354(2)
C1 C7 . 1.408(3)
C1 H1 . 0.9300
C2 C3 . 1.428(2)
C2 H2 . 0.9300
C3 C4 3_656 1.414(2)
C3 C5 . 1.443(2)
C4 C5 . 1.402(2)
C4 C8 . 1.513(2)
C5 C6 . 1.434(2)
C6 C7 . 1.355(2)
C6 H6 . 0.9300
C7 H7 . 0.9300
C8 H8A . 1.00(5)
C8 H8B . 0.90(5)
C8 H8C . 0.99(5)
C8 H8D . 1.07(6)
C8 H8E . 0.98(6)
C8 H8F . 0.97(6)

loop_
_geom_torsion_atom_site_label_1
_geom_torsion_atom_site_label_2
_geom_torsion_atom_site_label_3
_geom_torsion_atom_site_label_4
_geom_torsion_site_symmetry_1
_geom_torsion_site_symmetry_4
_geom_torsion
C7 C1 C2 C3 . . 0.1(2)
C1 C2 C3 C4 . 3_656 179.90(10)
C1 C2 C3 C5 . . -0.5(2)
C3 C4 C5 C6 3_656 . 179.80(10)
C8 C4 C5 C6 . . -0.5(2)
C3 C4 C5 C3 3_656 . 0.5(2)
C8 C4 C5 C3 . . -179.8(2)
C4 C3 C5 C4 3_656 . -0.5(2)
C2 C3 C5 C4 . . 179.90(10)
C4 C3 C5 C6 3_656 . -179.90(10)
C2 C3 C5 C6 . . 0.6(2)
C4 C5 C6 C7 . . -179.60(10)
C3 C5 C6 C7 . . -0.2(2)
C5 C6 C7 C1 . . -0.2(3)
C2 C1 C7 C6 . . 0.2(3)
